data_7221575
loop_
_publ_author_name
'Figueira, Cl\'audia A.'
'Lopes, Patr\'icia S.'
'Gomes, Clara S. B.'
'Veiros, Lu\'is F.'
'Gomes, Pedro T.'

_publ_section_title
;
 Exploring the influence of steric hindrance and electronic nature of
 substituents in the supramolecular arrangements of 5-(substituted
 phenyl)-2-formylpyrroles
;
_journal_issue 33
_journal_name_full CrystEngComm
_journal_page_first 6406
_journal_paper_doi 10.1039/C5CE00927H
_journal_volume 17
_journal_year 2015
_chemical_formula_moiety 'C13 H13 N O'
_chemical_formula_sum 'C13 H13 N O'
_chemical_formula_weight 199.24
_chemical_name_common 5-(2,6-dimethylphenyl)-2-formylpyrrole
_chemical_name_systematic 5-(2,6-dimethylphenyl)-1H-pyrrole-2-carbaldehyde
_space_group_crystal_system monoclinic
_space_group_IT_number 14
_space_group_name_Hall '-P 2ybc'
_space_group_name_H-M_alt 'P 1 21/c 1'
_symmetry_cell_setting monoclinic
_symmetry_space_group_name_Hall '-P 2ybc'
_symmetry_space_group_name_H-M 'P 1 21/c 1'
_atom_sites_solution_hydrogens mixed
_audit_creation_method SHELXL-2014
_audit_update_record
;
2015-05-08 deposited with the CCDC.
2015-07-16 downloaded from the CCDC.
;
_cell_angle_alpha 90
_cell_angle_beta 96.844(3)
_cell_angle_gamma 90
_cell_formula_units_Z 8
_cell_length_a 7.9115(7)
_cell_length_b 23.9817(18)
_cell_length_c 11.4591(10)
_cell_measurement_reflns_used 1075
_cell_measurement_temperature 150(2)
_cell_measurement_theta_max 22.61
_cell_measurement_theta_min 2.73
_cell_volume 2158.7(3)
_computing_structure_refinement 'SHELXL-2014 (Sheldrick, 2014)'
_diffrn_ambient_temperature 150(2)
_diffrn_measured_fraction_theta_full 0.996
_diffrn_measured_fraction_theta_max 0.995
_diffrn_measurement_device_type 'Bruker APEX-II CCD'
_diffrn_measurement_method '\f and \w scans'
_diffrn_radiation_probe x-ray
_diffrn_radiation_type MoK\a
_diffrn_radiation_wavelength 0.71073
_diffrn_reflns_av_R_equivalents 0.0709
_diffrn_reflns_av_unetI/netI 0.1067
_diffrn_reflns_laue_measured_fraction_full 0.996
_diffrn_reflns_laue_measured_fraction_max 0.995
_diffrn_reflns_limit_h_max 9
_diffrn_reflns_limit_h_min -9
_diffrn_reflns_limit_k_max 29
_diffrn_reflns_limit_k_min -23
_diffrn_reflns_limit_l_max 14
_diffrn_reflns_limit_l_min -10
_diffrn_reflns_number 10811
_diffrn_reflns_point_group_measured_fraction_full 0.996
_diffrn_reflns_point_group_measured_fraction_max 0.995
_diffrn_reflns_theta_full 25.242
_diffrn_reflns_theta_max 25.755
_diffrn_reflns_theta_min 3.114
_exptl_absorpt_coefficient_mu 0.078
_exptl_absorpt_correction_T_max 0.992
_exptl_absorpt_correction_T_min 0.983
_exptl_absorpt_correction_type multi-scan
_exptl_absorpt_process_details 'SADABS (Sheldrick, 1996)'
_exptl_crystal_colour Orange
_exptl_crystal_density_diffrn 1.226
_exptl_crystal_description Prism
_exptl_crystal_F_000 848
_exptl_crystal_recrystallization_method 'Re-crystallisation from solvent: Diethyl ether'
_exptl_crystal_size_max 0.220
_exptl_crystal_size_mid 0.120
_exptl_crystal_size_min 0.100
_refine_diff_density_max 0.203
_refine_diff_density_min -0.211
_refine_diff_density_rms 0.049
_refine_ls_extinction_method none
_refine_ls_goodness_of_fit_ref 0.913
_refine_ls_hydrogen_treatment mixed
_refine_ls_matrix_type full
_refine_ls_number_parameters 283
_refine_ls_number_reflns 4112
_refine_ls_number_restraints 0
_refine_ls_restrained_S_all 0.913
_refine_ls_R_factor_all 0.1172
_refine_ls_R_factor_gt 0.0521
_refine_ls_shift/su_max 0.000
_refine_ls_shift/su_mean 0.000
_refine_ls_structure_factor_coef Fsqd
_refine_ls_weighting_details 'w=1/[\s^2^(Fo^2^)+(0.0364P)^2^] where P=(Fo^2^+2Fc^2^)/3'
_refine_ls_weighting_scheme calc
_refine_ls_wR_factor_gt 0.0941
_refine_ls_wR_factor_ref 0.1098
_reflns_Friedel_coverage 0.000
_reflns_number_gt 2320
_reflns_number_total 4112
_reflns_threshold_expression 'I > 2\s(I)'
_cod_data_source_file c5ce00927h2.cif
_cod_data_source_block 5
_cod_depositor_comments 'Adding full bibliography for 7221571--7221577.cif.'
_cod_database_code 7221575
_shelx_space_group_comment
;
The symmetry employed for this shelxl refinement is uniquely defined
by the following loop, which should always be used as a source of
symmetry information in preference to the above space-group names.
They are only intended as comments.
;
_shelx_estimated_absorpt_t_min 0.983
_shelx_estimated_absorpt_t_max 0.992
_shelxl_version_number 2014-3

loop_
_space_group_symop_operation_xyz
'x, y, z'
'-x, y+1/2, -z+1/2'
'-x, -y, -z'
'x, -y-1/2, z-1/2'

loop_
_atom_site_label
_atom_site_type_symbol
_atom_site_fract_x
_atom_site_fract_y
_atom_site_fract_z
_atom_site_U_iso_or_equiv
_atom_site_adp_type
_atom_site_occupancy
_atom_site_site_symmetry_order
_atom_site_calc_flag
_atom_site_refinement_flags_posn
_atom_site_refinement_flags_adp
O1A O 0.1106(2) 0.09342(7) -0.11068(15) 0.0343(4) Uani 1 1 d . .
N1A N 0.4157(2) 0.09977(8) 0.06343(16) 0.0201(4) Uani 1 1 d . .
C2A C 0.3630(3) 0.13759(9) -0.0240(2) 0.0210(5) Uani 1 1 d . .
C3A C 0.4822(3) 0.17971(9) -0.0177(2) 0.0247(6) Uani 1 1 d . .
H3A H 0.4788 0.2116 -0.0672 0.030 Uiso 1 1 calc R U
C4A C 0.6092(3) 0.16720(9) 0.0744(2) 0.0263(6) Uani 1 1 d . .
H4A H 0.7075 0.1889 0.0985 0.032 Uiso 1 1 calc R U
C5A C 0.5652(3) 0.11734(9) 0.1239(2) 0.0210(5) Uani 1 1 d . .
C6A C 0.2119(3) 0.13263(10) -0.1050(2) 0.0269(6) Uani 1 1 d . .
H6A H 0.1873 0.1622 -0.1594 0.032 Uiso 1 1 calc R U
C7A C 0.6492(3) 0.08506(9) 0.2248(2) 0.0204(5) Uani 1 1 d . .
C8A C 0.8045(3) 0.05819(9) 0.2155(2) 0.0236(6) Uani 1 1 d . .
C9A C 0.8741(3) 0.02448(9) 0.3079(2) 0.0284(6) Uani 1 1 d . .
H9A H 0.9779 0.0054 0.3021 0.034 Uiso 1 1 calc R U
C10A C 0.7936(3) 0.01848(9) 0.4083(2) 0.0304(6) Uani 1 1 d . .
H10A H 0.8421 -0.0049 0.4705 0.037 Uiso 1 1 calc R U
C11A C 0.6437(3) 0.04625(9) 0.4183(2) 0.0270(6) Uani 1 1 d . .
H11A H 0.5906 0.0424 0.4879 0.032 Uiso 1 1 calc R U
C12A C 0.5694(3) 0.07976(9) 0.3279(2) 0.0215(5) Uani 1 1 d . .
C13A C 0.8963(3) 0.06414(10) 0.1083(2) 0.0346(7) Uani 1 1 d . .
H13A H 0.8159 0.0581 0.0375 0.052 Uiso 1 1 calc R U
H13B H 0.9879 0.0365 0.1113 0.052 Uiso 1 1 calc R U
H13C H 0.9446 0.1017 0.1063 0.052 Uiso 1 1 calc R U
C14A C 0.4048(3) 0.10966(10) 0.3419(2) 0.0347(6) Uani 1 1 d . .
H14A H 0.3119 0.0930 0.2891 0.052 Uiso 1 1 calc R U
H14B H 0.4157 0.1492 0.3223 0.052 Uiso 1 1 calc R U
H14C H 0.3800 0.1062 0.4234 0.052 Uiso 1 1 calc R U
O1B O 0.7001(2) 0.49550(6) 0.35825(16) 0.0345(4) Uani 1 1 d . .
N1B N 0.7750(2) 0.38728(7) 0.26282(17) 0.0219(5) Uani 1 1 d . .
C2B C 0.6180(3) 0.41289(9) 0.2543(2) 0.0203(5) Uani 1 1 d . .
C3B C 0.5035(3) 0.37863(9) 0.1889(2) 0.0242(6) Uani 1 1 d . .
H3B H 0.3854 0.3856 0.1689 0.029 Uiso 1 1 calc R U
C4B C 0.5918(3) 0.33199(9) 0.1574(2) 0.0260(6) Uani 1 1 d . .
H4B H 0.5448 0.3014 0.1118 0.031 Uiso 1 1 calc R U
C5B C 0.7595(3) 0.33784(9) 0.2040(2) 0.0208(5) Uani 1 1 d . .
C6B C 0.5886(3) 0.46513(9) 0.3073(2) 0.0258(6) Uani 1 1 d . .
H6B H 0.4741 0.4776 0.3032 0.031 Uiso 1 1 calc R U
C7B C 0.9059(3) 0.30032(9) 0.1954(2) 0.0214(5) Uani 1 1 d . .
C8B C 0.9195(3) 0.25032(9) 0.2601(2) 0.0243(6) Uani 1 1 d . .
C9B C 1.0538(3) 0.21468(10) 0.2455(2) 0.0323(6) Uani 1 1 d . .
H9B H 1.0656 0.1809 0.2890 0.039 Uiso 1 1 calc R U
C10B C 1.1706(3) 0.22750(10) 0.1688(2) 0.0329(6) Uani 1 1 d . .
H10B H 1.2609 0.2024 0.1593 0.040 Uiso 1 1 calc R U
C11B C 1.1559(3) 0.27666(9) 0.1062(2) 0.0288(6) Uani 1 1 d . .
H11B H 1.2359 0.2851 0.0532 0.035 Uiso 1 1 calc R U
C12B C 1.0259(3) 0.31401(9) 0.1195(2) 0.0225(5) Uani 1 1 d . .
C13B C 0.7942(3) 0.23513(10) 0.3447(2) 0.0350(7) Uani 1 1 d . .
H13D H 0.8111 0.2597 0.4134 0.053 Uiso 1 1 calc R U
H13E H 0.8123 0.1963 0.3698 0.053 Uiso 1 1 calc R U
H13F H 0.6779 0.2395 0.3056 0.053 Uiso 1 1 calc R U
C14B C 1.0147(3) 0.36827(9) 0.0536(2) 0.0324(6) Uani 1 1 d . .
H14D H 1.0498 0.3988 0.1079 0.049 Uiso 1 1 calc R U
H14E H 0.8972 0.3744 0.0182 0.049 Uiso 1 1 calc R U
H14F H 1.0900 0.3670 -0.0084 0.049 Uiso 1 1 calc R U
H1A H 0.357(3) 0.0655(11) 0.076(3) 0.066(9) Uiso 1 1 d . .
H1B H 0.873(3) 0.4004(9) 0.303(2) 0.030(7) Uiso 1 1 d . .

loop_
_atom_site_aniso_label
_atom_site_aniso_U_11
_atom_site_aniso_U_22
_atom_site_aniso_U_33
_atom_site_aniso_U_23
_atom_site_aniso_U_13
_atom_site_aniso_U_12
O1A 0.0243(9) 0.0388(10) 0.0374(12) 0.0040(9) -0.0058(8) -0.0049(9)
N1A 0.0180(10) 0.0229(11) 0.0190(11) 0.0023(9) 0.0002(8) -0.0004(9)
C2A 0.0205(13) 0.0248(13) 0.0176(13) 0.0038(10) 0.0022(10) 0.0041(11)
C3A 0.0315(14) 0.0210(13) 0.0222(14) 0.0054(10) 0.0051(11) -0.0020(11)
C4A 0.0250(14) 0.0272(13) 0.0265(15) 0.0001(11) 0.0015(11) -0.0086(11)
C5A 0.0196(12) 0.0225(12) 0.0211(14) -0.0029(10) 0.0033(10) 0.0011(10)
C6A 0.0281(14) 0.0317(14) 0.0215(15) 0.0045(11) 0.0049(11) 0.0075(12)
C7A 0.0213(12) 0.0149(11) 0.0234(14) -0.0028(10) -0.0037(10) -0.0038(10)
C8A 0.0173(12) 0.0247(13) 0.0275(15) -0.0059(11) -0.0028(11) -0.0026(10)
C9A 0.0230(13) 0.0271(13) 0.0329(16) -0.0050(12) -0.0058(12) 0.0042(11)
C10A 0.0348(15) 0.0245(13) 0.0288(16) 0.0039(11) -0.0095(12) 0.0037(12)
C11A 0.0307(14) 0.0276(13) 0.0223(15) 0.0024(11) 0.0017(11) -0.0027(12)
C12A 0.0188(12) 0.0212(13) 0.0242(14) -0.0024(10) 0.0016(10) -0.0007(10)
C13A 0.0243(14) 0.0419(15) 0.0380(18) -0.0043(13) 0.0049(12) 0.0022(12)
C14A 0.0309(15) 0.0456(16) 0.0284(16) 0.0026(12) 0.0073(12) 0.0075(12)
O1B 0.0327(10) 0.0262(9) 0.0425(12) -0.0099(8) -0.0037(9) 0.0058(8)
N1B 0.0184(11) 0.0224(11) 0.0240(12) -0.0034(9) -0.0005(9) 0.0016(9)
C2B 0.0168(12) 0.0226(12) 0.0212(13) 0.0018(10) 0.0013(10) 0.0026(10)
C3B 0.0134(12) 0.0301(13) 0.0288(15) 0.0020(11) 0.0002(10) 0.0025(11)
C4B 0.0211(13) 0.0258(13) 0.0292(15) -0.0062(11) -0.0050(11) 0.0002(11)
C5B 0.0199(12) 0.0186(12) 0.0234(14) -0.0021(10) 0.0003(10) 0.0014(10)
C6B 0.0249(13) 0.0269(13) 0.0255(15) 0.0019(11) 0.0022(11) 0.0074(12)
C7B 0.0191(12) 0.0214(12) 0.0223(14) -0.0087(10) -0.0035(10) 0.0010(10)
C8B 0.0247(13) 0.0250(13) 0.0223(14) -0.0054(11) -0.0010(11) 0.0016(11)
C9B 0.0332(15) 0.0309(14) 0.0322(16) 0.0019(12) 0.0014(12) 0.0108(12)
C10B 0.0262(14) 0.0359(15) 0.0365(17) -0.0075(13) 0.0023(12) 0.0129(12)
C11B 0.0241(13) 0.0356(14) 0.0268(16) -0.0060(12) 0.0037(11) 0.0010(12)
C12B 0.0182(12) 0.0241(13) 0.0249(14) -0.0057(10) 0.0010(10) -0.0011(10)
C13B 0.0370(16) 0.0360(15) 0.0322(17) 0.0034(12) 0.0049(12) 0.0068(13)
C14B 0.0303(15) 0.0291(14) 0.0381(17) -0.0006(12) 0.0060(12) -0.0010(12)

loop_
_atom_type_symbol
_atom_type_description
_atom_type_scat_dispersion_real
_atom_type_scat_dispersion_imag
_atom_type_scat_source
C C 0.0033 0.0016 'International Tables Vol C Tables 4.2.6.8 and 6.1.1.4'
H H 0.0000 0.0000 'International Tables Vol C Tables 4.2.6.8 and 6.1.1.4'
N N 0.0061 0.0033 'International Tables Vol C Tables 4.2.6.8 and 6.1.1.4'
O O 0.0106 0.0060 'International Tables Vol C Tables 4.2.6.8 and 6.1.1.4'

loop_
_geom_angle_atom_site_label_1
_geom_angle_atom_site_label_2
_geom_angle_atom_site_label_3
_geom_angle
C5A N1A C2A 109.56(18)
C5A N1A H1A 126.3(17)
C2A N1A H1A 124.1(18)
C3A C2A N1A 107.4(2)
C3A C2A C6A 127.5(2)
N1A C2A C6A 125.1(2)
C2A C3A C4A 107.90(19)
C2A C3A H3A 126.1
C4A C3A H3A 126.1
C5A C4A C3A 107.5(2)
C5A C4A H4A 126.2
C3A C4A H4A 126.2
N1A C5A C4A 107.6(2)
N1A C5A C7A 121.07(18)
C4A C5A C7A 131.3(2)
O1A C6A C2A 125.9(2)
O1A C6A H6A 117.0
C2A C6A H6A 117.0
C8A C7A C12A 120.4(2)
C8A C7A C5A 119.8(2)
C12A C7A C5A 119.8(2)
C9A C8A C7A 118.7(2)
C9A C8A C13A 119.3(2)
C7A C8A C13A 122.0(2)
C10A C9A C8A 120.8(2)
C10A C9A H9A 119.6
C8A C9A H9A 119.6
C11A C10A C9A 120.2(2)
C11A C10A H10A 119.9
C9A C10A H10A 119.9
C10A C11A C12A 120.8(2)
C10A C11A H11A 119.6
C12A C11A H11A 119.6
C11A C12A C7A 119.1(2)
C11A C12A C14A 119.3(2)
C7A C12A C14A 121.6(2)
C8A C13A H13A 109.5
C8A C13A H13B 109.5
H13A C13A H13B 109.5
C8A C13A H13C 109.5
H13A C13A H13C 109.5
H13B C13A H13C 109.5
C12A C14A H14A 109.5
C12A C14A H14B 109.5
H14A C14A H14B 109.5
C12A C14A H14C 109.5
H14A C14A H14C 109.5
H14B C14A H14C 109.5
C5B N1B C2B 108.99(19)
C5B N1B H1B 124.9(14)
C2B N1B H1B 126.0(14)
C3B C2B N1B 107.52(19)
C3B C2B C6B 128.9(2)
N1B C2B C6B 123.6(2)
C2B C3B C4B 107.7(2)
C2B C3B H3B 126.2
C4B C3B H3B 126.2
C5B C4B C3B 108.0(2)
C5B C4B H4B 126.0
C3B C4B H4B 126.0
N1B C5B C4B 107.86(19)
N1B C5B C7B 122.5(2)
C4B C5B C7B 129.6(2)
O1B C6B C2B 125.2(2)
O1B C6B H6B 117.4
C2B C6B H6B 117.4
C12B C7B C8B 120.8(2)
C12B C7B C5B 119.5(2)
C8B C7B C5B 119.65(19)
C9B C8B C7B 118.2(2)
C9B C8B C13B 119.9(2)
C7B C8B C13B 121.9(2)
C10B C9B C8B 121.2(2)
C10B C9B H9B 119.4
C8B C9B H9B 119.4
C11B C10B C9B 120.0(2)
C11B C10B H10B 120.0
C9B C10B H10B 120.0
C10B C11B C12B 120.9(2)
C10B C11B H11B 119.5
C12B C11B H11B 119.5
C11B C12B C7B 118.9(2)
C11B C12B C14B 120.3(2)
C7B C12B C14B 120.8(2)
C8B C13B H13D 109.5
C8B C13B H13E 109.5
H13D C13B H13E 109.5
C8B C13B H13F 109.5
H13D C13B H13F 109.5
H13E C13B H13F 109.5
C12B C14B H14D 109.5
C12B C14B H14E 109.5
H14D C14B H14E 109.5
C12B C14B H14F 109.5
H14D C14B H14F 109.5
H14E C14B H14F 109.5

loop_
_geom_bond_atom_site_label_1
_geom_bond_atom_site_label_2
_geom_bond_distance
O1A C6A 1.232(3)
N1A C5A 1.365(3)
N1A C2A 1.378(3)
N1A H1A 0.96(3)
C2A C3A 1.378(3)
C2A C6A 1.428(3)
C3A C4A 1.400(3)
C3A H3A 0.9500
C4A C5A 1.386(3)
C4A H4A 0.9500
C5A C7A 1.481(3)
C6A H6A 0.9500
C7A C8A 1.403(3)
C7A C12A 1.410(3)
C8A C9A 1.392(3)
C8A C13A 1.507(3)
C9A C10A 1.387(3)
C9A H9A 0.9500
C10A C11A 1.377(3)
C10A H10A 0.9500
C11A C12A 1.386(3)
C11A H11A 0.9500
C12A C14A 1.512(3)
C13A H13A 0.9800
C13A H13B 0.9800
C13A H13C 0.9800
C14A H14A 0.9800
C14A H14B 0.9800
C14A H14C 0.9800
O1B C6B 1.236(3)
N1B C5B 1.362(3)
N1B C2B 1.379(3)
N1B H1B 0.91(2)
C2B C3B 1.377(3)
C2B C6B 1.423(3)
C3B C4B 1.389(3)
C3B H3B 0.9500
C4B C5B 1.377(3)
C4B H4B 0.9500
C5B C7B 1.479(3)
C6B H6B 0.9500
C7B C12B 1.401(3)
C7B C8B 1.407(3)
C8B C9B 1.389(3)
C8B C13B 1.511(3)
C9B C10B 1.384(3)
C9B H9B 0.9500
C10B C11B 1.378(3)
C10B H10B 0.9500
C11B C12B 1.386(3)
C11B H11B 0.9500
C12B C14B 1.502(3)
C13B H13D 0.9800
C13B H13E 0.9800
C13B H13F 0.9800
C14B H14D 0.9800
C14B H14E 0.9800
C14B H14F 0.9800

loop_
_geom_torsion_atom_site_label_1
_geom_torsion_atom_site_label_2
_geom_torsion_atom_site_label_3
_geom_torsion_atom_site_label_4
_geom_torsion
C5A N1A C2A C3A -0.1(2)
C5A N1A C2A C6A 179.7(2)
N1A C2A C3A C4A 0.2(2)
C6A C2A C3A C4A -179.6(2)
C2A C3A C4A C5A -0.2(3)
C2A N1A C5A C4A -0.1(2)
C2A N1A C5A C7A 178.69(19)
C3A C4A C5A N1A 0.2(3)
C3A C4A C5A C7A -178.4(2)
C3A C2A C6A O1A 177.5(2)
N1A C2A C6A O1A -2.3(4)
N1A C5A C7A C8A 111.9(2)
C4A C5A C7A C8A -69.6(3)
N1A C5A C7A C12A -65.7(3)
C4A C5A C7A C12A 112.8(3)
C12A C7A C8A C9A 2.7(3)
C5A C7A C8A C9A -174.9(2)
C12A C7A C8A C13A -178.2(2)
C5A C7A C8A C13A 4.2(3)
C7A C8A C9A C10A -1.4(3)
C13A C8A C9A C10A 179.4(2)
C8A C9A C10A C11A -0.4(4)
C9A C10A C11A C12A 1.1(3)
C10A C11A C12A C7A 0.2(3)
C10A C11A C12A C14A -180.0(2)
C8A C7A C12A C11A -2.1(3)
C5A C7A C12A C11A 175.5(2)
C8A C7A C12A C14A 178.1(2)
C5A C7A C12A C14A -4.3(3)
C5B N1B C2B C3B -0.1(2)
C5B N1B C2B C6B 179.2(2)
N1B C2B C3B C4B -0.1(3)
C6B C2B C3B C4B -179.3(2)
C2B C3B C4B C5B 0.2(3)
C2B N1B C5B C4B 0.2(3)
C2B N1B C5B C7B 179.4(2)
C3B C4B C5B N1B -0.3(3)
C3B C4B C5B C7B -179.4(2)
C3B C2B C6B O1B -174.8(2)
N1B C2B C6B O1B 6.1(4)
N1B C5B C7B C12B -75.0(3)
C4B C5B C7B C12B 104.0(3)
N1B C5B C7B C8B 107.3(3)
C4B C5B C7B C8B -73.7(3)
C12B C7B C8B C9B -0.8(3)
C5B C7B C8B C9B 176.8(2)
C12B C7B C8B C13B 178.6(2)
C5B C7B C8B C13B -3.8(3)
C7B C8B C9B C10B -0.5(4)
C13B C8B C9B C10B -179.9(2)
C8B C9B C10B C11B 0.7(4)
C9B C10B C11B C12B 0.5(4)
C10B C11B C12B C7B -1.8(4)
C10B C11B C12B C14B 178.0(2)
C8B C7B C12B C11B 2.0(3)
C5B C7B C12B C11B -175.6(2)
C8B C7B C12B C14B -177.9(2)
C5B C7B C12B C14B 4.5(3)
